data_7059100
loop_
_publ_author_name
'Mandal, Leena'
'Mandal, Shuvankar'
'Mohanta, Sasankasekhar'

_publ_section_title
;
 Syntheses, crystal structures, magnetochemistry and catechol oxidase
 activity of a tetracopper(ii) compound and a new type of
 dicopper(ii)-based 1D coordination polymer
;
_journal_issue 11
_journal_name_full 'New Journal of Chemistry'
_journal_page_first 4689
_journal_paper_doi 10.1039/C7NJ00286F
_journal_volume 41
_journal_year 2017
_chemical_formula_sum 'C24 H37 Cu2 N13 O3'
_chemical_formula_weight 682.74
_space_group_crystal_system monoclinic
_space_group_IT_number 14
_space_group_name_Hall '-P 2ybc'
_space_group_name_H-M_alt 'P 1 21/c 1'
_atom_sites_solution_hydrogens geom
_audit_creation_method SHELXL-2014/7
_audit_update_record
;
2017-01-18 deposited with the CCDC.
2017-05-03 downloaded from the CCDC.
;
_cell_angle_alpha 90
_cell_angle_beta 95.240(2)
_cell_angle_gamma 90
_cell_formula_units_Z 4
_cell_length_a 17.743(2)
_cell_length_b 22.098(3)
_cell_length_c 7.8443(10)
_cell_measurement_reflns_used 5687
_cell_measurement_temperature 296(2)
_cell_measurement_theta_max 24.41
_cell_measurement_theta_min 2.17
_cell_volume 3062.8(7)
_computing_cell_refinement 'Bruker SAINT'
_computing_data_collection 'Bruker APEX2'
_computing_data_reduction 'Bruker SAINT'
_computing_molecular_graphics 'Bruker SHELXTL'
_computing_publication_material 'Bruker SHELXTL'
_computing_structure_refinement 'SHELXL-2014/7 (Sheldrick, 2014)'
_computing_structure_solution 'SHELXS-97 (Sheldrick, 2008)'
_diffrn_ambient_temperature 296(2)
_diffrn_measured_fraction_theta_full 0.992
_diffrn_measured_fraction_theta_max 0.984
_diffrn_measurement_device_type 'Bruker APEX-II CCD'
_diffrn_measurement_method '\f and \w scans'
_diffrn_radiation_type MoK\a
_diffrn_radiation_wavelength 0.71073
_diffrn_reflns_av_R_equivalents 0.0349
_diffrn_reflns_av_unetI/netI 0.0349
_diffrn_reflns_Laue_measured_fraction_full 0.992
_diffrn_reflns_Laue_measured_fraction_max 0.984
_diffrn_reflns_limit_h_max 20
_diffrn_reflns_limit_h_min -21
_diffrn_reflns_limit_k_max 25
_diffrn_reflns_limit_k_min -26
_diffrn_reflns_limit_l_max 9
_diffrn_reflns_limit_l_min -9
_diffrn_reflns_number 21225
_diffrn_reflns_point_group_measured_fraction_full 0.992
_diffrn_reflns_point_group_measured_fraction_max 0.984
_diffrn_reflns_theta_full 25.242
_diffrn_reflns_theta_max 25.354
_diffrn_reflns_theta_min 1.152
_exptl_absorpt_coefficient_mu 1.438
_exptl_absorpt_correction_T_max 0.762
_exptl_absorpt_correction_T_min 0.724
_exptl_absorpt_correction_type multi-scan
_exptl_absorpt_process_details SADABS
_exptl_crystal_colour brown
_exptl_crystal_density_diffrn 1.481
_exptl_crystal_description block
_exptl_crystal_F_000 1416
_exptl_crystal_size_max 0.240
_exptl_crystal_size_mid 0.220
_exptl_crystal_size_min 0.200
_refine_diff_density_max 0.279
_refine_diff_density_min -0.378
_refine_diff_density_rms 0.054
_refine_ls_extinction_method none
_refine_ls_goodness_of_fit_ref 1.004
_refine_ls_hydrogen_treatment constr
_refine_ls_matrix_type full
_refine_ls_number_parameters 380
_refine_ls_number_reflns 5528
_refine_ls_number_restraints 0
_refine_ls_restrained_S_all 1.004
_refine_ls_R_factor_all 0.0527
_refine_ls_R_factor_gt 0.0362
_refine_ls_shift/su_max 0.001
_refine_ls_shift/su_mean 0.000
_refine_ls_structure_factor_coef Fsqd
_refine_ls_weighting_details 'w=1/[\s^2^(Fo^2^)+(0.0700P)^2^] where P=(Fo^2^+2Fc^2^)/3'
_refine_ls_weighting_scheme calc
_refine_ls_wR_factor_gt 0.1006
_refine_ls_wR_factor_ref 0.1102
_reflns_Friedel_coverage 0.000
_reflns_number_gt 4309
_reflns_number_total 5528
_reflns_threshold_expression 'I > 2\s(I)'
_cod_data_source_file c7nj00286f2.cif
_cod_data_source_block 2
_cod_original_sg_symbol_H-M 'P 21/c'
_cod_database_code 7059100
_shelx_shelxl_version_number 2014/7
_shelx_space_group_comment
;
The symmetry employed for this shelxl refinement is uniquely defined
by the following loop, which should always be used as a source of
symmetry information in preference to the above space-group names.
They are only intended as comments.
;
_shelx_estimated_absorpt_t_min 0.724
_shelx_estimated_absorpt_t_max 0.762

loop_
_space_group_symop_operation_xyz
'x, y, z'
'-x, y+1/2, -z+1/2'
'-x, -y, -z'
'x, -y-1/2, z-1/2'

loop_
_atom_site_label
_atom_site_type_symbol
_atom_site_fract_x
_atom_site_fract_y
_atom_site_fract_z
_atom_site_U_iso_or_equiv
_atom_site_adp_type
_atom_site_occupancy
_atom_site_site_symmetry_order
_atom_site_calc_flag
_atom_site_refinement_flags_posn
_atom_site_refinement_flags_adp
C1 C 0.42755(16) 0.65409(13) 0.8898(3) 0.0384(6) Uani 1 1 d . .
C2 C 0.46629(16) 0.70827(13) 0.8535(4) 0.0421(7) Uani 1 1 d . .
C3 C 0.43305(18) 0.76419(14) 0.8811(4) 0.0497(8) Uani 1 1 d . .
H3 H 0.4597 0.7990 0.8576 0.060 Uiso 1 1 calc R U
C4 C 0.36253(18) 0.77077(14) 0.9417(4) 0.0483(8) Uani 1 1 d . .
C5 C 0.32640(17) 0.71778(13) 0.9809(4) 0.0466(7) Uani 1 1 d . .
H5 H 0.2796 0.7205 1.0250 0.056 Uiso 1 1 calc R U
C6 C 0.35704(16) 0.66012(13) 0.9573(4) 0.0411(7) Uani 1 1 d . .
C7 C 0.3285(2) 0.83280(15) 0.9631(5) 0.0675(10) Uani 1 1 d . .
H7A H 0.3469 0.8483 1.0750 0.081 Uiso 1 1 calc R U
H7B H 0.3469 0.8596 0.8782 0.081 Uiso 1 1 calc R U
C8 C 0.2445(3) 0.83564(19) 0.9470(7) 0.0988(16) Uani 1 1 d . .
H8A H 0.2252 0.8194 0.8382 0.148 Uiso 1 1 calc R U
H8B H 0.2286 0.8770 0.9555 0.148 Uiso 1 1 calc R U
H8C H 0.2254 0.8124 1.0371 0.148 Uiso 1 1 calc R U
C9 C 0.31019(16) 0.60944(13) 1.0018(4) 0.0441(7) Uani 1 1 d . .
H9 H 0.2665 0.6198 1.0523 0.053 Uiso 1 1 calc R U
C10 C 0.25920(17) 0.51375(14) 1.0337(4) 0.0507(8) Uani 1 1 d . .
H10C H 0.2338 0.5338 1.1225 0.061 Uiso 1 1 calc R U
H10D H 0.2808 0.4764 1.0808 0.061 Uiso 1 1 calc R U
C11 C 0.20232(19) 0.49946(17) 0.8847(5) 0.0641(10) Uani 1 1 d . .
H11A H 0.1650 0.4718 0.9231 0.077 Uiso 1 1 calc R U
H11B H 0.2281 0.4789 0.7976 0.077 Uiso 1 1 calc R U
C12 C 0.1615(2) 0.55449(19) 0.8043(5) 0.0706(10) Uani 1 1 d . .
H12A H 0.1968 0.5775 0.7423 0.085 Uiso 1 1 calc R U
H12B H 0.1210 0.5407 0.7219 0.085 Uiso 1 1 calc R U
C13 C 0.1061(3) 0.6515(2) 0.8483(6) 0.0958(15) Uani 1 1 d . .
H13A H 0.0676 0.6443 0.7545 0.115 Uiso 1 1 calc R U
H13B H 0.1490 0.6708 0.8023 0.115 Uiso 1 1 calc R U
C14 C 0.0751(3) 0.6924(2) 0.9779(8) 0.124(2) Uani 1 1 d . .
H14A H 0.1146 0.7011 1.0685 0.149 Uiso 1 1 calc R U
H14B H 0.0596 0.7304 0.9235 0.149 Uiso 1 1 calc R U
C15 C 0.0363(3) 0.6111(3) 1.1255(8) 0.123(2) Uani 1 1 d . .
H15A H -0.0063 0.5928 1.1750 0.147 Uiso 1 1 calc R U
H15B H 0.0755 0.6188 1.2176 0.147 Uiso 1 1 calc R U
C16 C 0.0661(2) 0.5674(2) 1.0006(6) 0.0913(14) Uani 1 1 d . .
H16A H 0.0819 0.5302 1.0590 0.110 Uiso 1 1 calc R U
H16B H 0.0267 0.5578 0.9110 0.110 Uiso 1 1 calc R U
C17 C 0.53956(18) 0.71002(14) 0.7896(4) 0.0495(8) Uani 1 1 d . .
H17 H 0.5592 0.7485 0.7751 0.059 Uiso 1 1 calc R U
C18 C 0.65670(17) 0.68336(15) 0.6941(4) 0.0547(8) Uani 1 1 d . .
H18A H 0.6552 0.7251 0.6557 0.066 Uiso 1 1 calc R U
H18B H 0.6684 0.6580 0.5990 0.066 Uiso 1 1 calc R U
C19 C 0.71749(19) 0.67600(18) 0.8409(4) 0.0632(10) Uani 1 1 d . .
H19A H 0.7196 0.6338 0.8754 0.076 Uiso 1 1 calc R U
H19B H 0.7036 0.6996 0.9376 0.076 Uiso 1 1 calc R U
C20 C 0.7954(2) 0.69550(18) 0.7985(5) 0.0715(11) Uani 1 1 d . .
H20A H 0.7944 0.7385 0.7734 0.086 Uiso 1 1 calc R U
H20B H 0.8310 0.6891 0.8981 0.086 Uiso 1 1 calc R U
C21 C 0.8925(2) 0.6903(2) 0.6081(6) 0.0900(14) Uani 1 1 d . .
H21A H 0.9309 0.6874 0.7039 0.108 Uiso 1 1 calc R U
H21B H 0.8845 0.7327 0.5804 0.108 Uiso 1 1 calc R U
C22 C 0.9182(4) 0.6577(3) 0.4576(8) 0.144(3) Uani 1 1 d . .
H22A H 0.8804 0.6621 0.3610 0.173 Uiso 1 1 calc R U
H22B H 0.9649 0.6757 0.4267 0.173 Uiso 1 1 calc R U
C23 C 0.8640(4) 0.5684(3) 0.5424(8) 0.131(2) Uani 1 1 d . .
H23A H 0.8746 0.5265 0.5718 0.157 Uiso 1 1 calc R U
H23B H 0.8249 0.5692 0.4477 0.157 Uiso 1 1 calc R U
C24 C 0.8363(2) 0.60017(19) 0.6929(5) 0.0818(12) Uani 1 1 d . .
H24A H 0.7901 0.5811 0.7230 0.098 Uiso 1 1 calc R U
H24B H 0.8739 0.5968 0.7904 0.098 Uiso 1 1 calc R U
Cu1 Cu 0.40822(2) 0.51871(2) 0.87891(4) 0.03934(13) Uani 1 1 d . .
Cu2 Cu 0.55471(2) 0.58009(2) 0.76806(4) 0.04070(13) Uani 1 1 d . .
N1 N 0.32043(13) 0.55310(11) 0.9816(3) 0.0408(6) Uani 1 1 d . .
N2 N 0.12963(15) 0.59442(14) 0.9268(4) 0.0644(8) Uani 1 1 d . .
N3 N 0.58183(14) 0.66605(11) 0.7495(3) 0.0450(6) Uani 1 1 d . .
N4 N 0.82193(15) 0.66343(15) 0.6545(4) 0.0631(8) Uani 1 1 d . .
N5 N 0.50651(14) 0.50017(11) 0.7886(3) 0.0445(6) Uani 1 1 d . .
N6 N 0.51650(14) 0.45580(13) 0.7036(4) 0.0538(7) Uani 1 1 d . .
N7 N 0.5240(3) 0.41483(18) 0.6251(7) 0.1245(18) Uani 1 1 d . .
N8 N 0.63835(15) 0.55109(14) 0.6451(4) 0.0630(8) Uani 1 1 d . .
N9 N 0.64540(14) 0.51956(12) 0.5273(3) 0.0441(6) Uani 1 1 d . .
N10 N 0.65651(18) 0.48952(15) 0.4132(4) 0.0692(9) Uani 1 1 d . .
N11 N 0.61214(14) 0.56530(11) 1.0545(3) 0.0427(6) Uani 1 1 d . .
N12 N 0.62129(17) 0.60682(12) 1.1498(3) 0.0538(7) Uani 1 1 d . .
N13 N 0.6298(3) 0.64911(15) 1.2337(5) 0.1084(15) Uani 1 1 d . .
O1 O 0.45567(11) 0.60048(8) 0.8588(2) 0.0413(5) Uani 1 1 d . .
O2 O 0.0133(2) 0.6665(2) 1.0490(6) 0.1370(15) Uani 1 1 d . .
O3 O 0.9302(2) 0.5961(2) 0.4918(6) 0.1418(16) Uani 1 1 d . .

loop_
_atom_site_aniso_label
_atom_site_aniso_U_11
_atom_site_aniso_U_22
_atom_site_aniso_U_33
_atom_site_aniso_U_23
_atom_site_aniso_U_13
_atom_site_aniso_U_12
C1 0.0380(16) 0.0337(16) 0.0432(16) -0.0027(12) 0.0017(12) 0.0049(12)
C2 0.0402(16) 0.0339(16) 0.0520(17) 0.0018(13) 0.0027(13) 0.0021(13)
C3 0.056(2) 0.0333(17) 0.0590(19) 0.0021(14) 0.0008(15) 0.0001(14)
C4 0.0521(19) 0.0367(17) 0.0544(18) -0.0062(14) -0.0039(15) 0.0095(14)
C5 0.0428(17) 0.0406(18) 0.0563(18) -0.0093(14) 0.0042(14) 0.0109(14)
C6 0.0415(17) 0.0342(16) 0.0480(16) -0.0031(13) 0.0056(13) 0.0008(13)
C7 0.075(3) 0.041(2) 0.085(3) -0.0104(18) 0.000(2) 0.0176(17)
C8 0.092(3) 0.067(3) 0.143(4) -0.002(3) 0.041(3) 0.034(2)
C9 0.0382(16) 0.0453(19) 0.0498(17) -0.0050(14) 0.0100(13) 0.0042(14)
C10 0.0412(18) 0.0483(19) 0.065(2) 0.0020(15) 0.0177(15) -0.0008(14)
C11 0.047(2) 0.064(2) 0.084(3) -0.019(2) 0.0171(18) -0.0099(17)
C12 0.049(2) 0.092(3) 0.069(2) -0.007(2) -0.0013(18) -0.001(2)
C13 0.067(3) 0.106(4) 0.114(4) 0.020(3) -0.001(3) 0.019(3)
C14 0.096(4) 0.099(4) 0.178(6) -0.003(4) 0.015(4) 0.039(3)
C15 0.081(4) 0.154(6) 0.141(5) -0.013(5) 0.054(3) 0.006(4)
C16 0.058(3) 0.106(4) 0.114(4) 0.001(3) 0.028(2) 0.004(2)
C17 0.057(2) 0.0337(17) 0.0583(19) 0.0046(14) 0.0063(16) -0.0046(15)
C18 0.0480(19) 0.0432(19) 0.075(2) 0.0077(16) 0.0194(17) -0.0075(15)
C19 0.054(2) 0.074(3) 0.065(2) -0.0153(18) 0.0191(17) -0.0133(18)
C20 0.057(2) 0.075(3) 0.084(3) -0.015(2) 0.010(2) -0.0199(19)
C21 0.060(2) 0.089(3) 0.125(4) 0.043(3) 0.029(2) 0.007(2)
C22 0.146(6) 0.151(6) 0.151(5) 0.056(5) 0.097(5) 0.040(5)
C23 0.143(6) 0.115(5) 0.140(5) -0.033(4) 0.047(4) 0.001(4)
C24 0.086(3) 0.076(3) 0.087(3) -0.015(2) 0.031(2) -0.019(2)
Cu1 0.0389(2) 0.0299(2) 0.0508(2) -0.00297(15) 0.01275(16) 0.00079(14)
Cu2 0.0399(2) 0.0334(2) 0.0503(2) -0.00275(15) 0.01259(16) -0.00068(15)
N1 0.0402(14) 0.0350(14) 0.0485(14) 0.0004(11) 0.0114(11) -0.0001(11)
N2 0.0396(16) 0.075(2) 0.078(2) 0.0038(17) 0.0070(14) 0.0053(14)
N3 0.0449(15) 0.0392(14) 0.0523(15) 0.0052(12) 0.0126(11) -0.0032(12)
N4 0.0453(16) 0.076(2) 0.0689(19) -0.0004(16) 0.0129(14) -0.0061(15)
N5 0.0415(14) 0.0304(13) 0.0649(16) -0.0102(12) 0.0229(12) -0.0029(11)
N6 0.0481(16) 0.0427(17) 0.0739(18) -0.0115(15) 0.0230(14) -0.0039(13)
N7 0.109(3) 0.076(3) 0.199(5) -0.058(3) 0.075(3) -0.020(2)
N8 0.0485(17) 0.072(2) 0.0709(19) -0.0282(17) 0.0201(14) -0.0126(15)
N9 0.0365(14) 0.0473(16) 0.0492(15) 0.0025(13) 0.0083(11) -0.0021(11)
N10 0.074(2) 0.075(2) 0.0606(18) -0.0200(17) 0.0150(16) 0.0074(17)
N11 0.0513(15) 0.0308(13) 0.0470(14) -0.0019(11) 0.0087(12) -0.0040(11)
N12 0.0723(19) 0.0389(16) 0.0521(16) 0.0028(14) 0.0153(13) -0.0029(14)
N13 0.202(5) 0.051(2) 0.077(2) -0.0203(18) 0.033(3) -0.033(3)
O1 0.0403(11) 0.0285(10) 0.0568(12) -0.0013(9) 0.0144(9) -0.0011(8)
O2 0.085(3) 0.148(4) 0.181(4) -0.030(3) 0.027(3) 0.046(3)
O3 0.131(3) 0.150(4) 0.158(4) 0.014(3) 0.091(3) 0.043(3)

loop_
_atom_type_symbol
_atom_type_description
_atom_type_scat_dispersion_real
_atom_type_scat_dispersion_imag
_atom_type_scat_source
C C 0.0033 0.0016 'International Tables Vol C Tables 4.2.6.8 and 6.1.1.4'
H H 0.0000 0.0000 'International Tables Vol C Tables 4.2.6.8 and 6.1.1.4'
N N 0.0061 0.0033 'International Tables Vol C Tables 4.2.6.8 and 6.1.1.4'
O O 0.0106 0.0060 'International Tables Vol C Tables 4.2.6.8 and 6.1.1.4'
Cu Cu 0.3201 1.2651 'International Tables Vol C Tables 4.2.6.8 and 6.1.1.4'

loop_
_geom_angle_atom_site_label_1
_geom_angle_atom_site_label_2
_geom_angle_atom_site_label_3
_geom_angle
_geom_angle_site_symmetry_1
_geom_angle_site_symmetry_3
O1 C1 C6 121.3(3) . .
O1 C1 C2 121.5(3) . .
C6 C1 C2 117.2(3) . .
C3 C2 C1 119.7(3) . .
C3 C2 C17 116.1(3) . .
C1 C2 C17 124.2(3) . .
C4 C3 C2 123.6(3) . .
C4 C3 H3 118.2 . .
C2 C3 H3 118.2 . .
C5 C4 C3 116.0(3) . .
C5 C4 C7 123.0(3) . .
C3 C4 C7 121.0(3) . .
C4 C5 C6 123.1(3) . .
C4 C5 H5 118.4 . .
C6 C5 H5 118.4 . .
C5 C6 C1 120.2(3) . .
C5 C6 C9 115.5(3) . .
C1 C6 C9 124.3(3) . .
C8 C7 C4 115.9(3) . .
C8 C7 H7A 108.3 . .
C4 C7 H7A 108.3 . .
C8 C7 H7B 108.3 . .
C4 C7 H7B 108.3 . .
H7A C7 H7B 107.4 . .
C7 C8 H8A 109.5 . .
C7 C8 H8B 109.5 . .
H8A C8 H8B 109.5 . .
C7 C8 H8C 109.5 . .
H8A C8 H8C 109.5 . .
H8B C8 H8C 109.5 . .
N1 C9 C6 129.2(3) . .
N1 C9 H9 115.4 . .
C6 C9 H9 115.4 . .
N1 C10 C11 111.5(3) . .
N1 C10 H10C 109.3 . .
C11 C10 H10C 109.3 . .
N1 C10 H10D 109.3 . .
C11 C10 H10D 109.3 . .
H10C C10 H10D 108.0 . .
C10 C11 C12 114.4(3) . .
C10 C11 H11A 108.6 . .
C12 C11 H11A 108.6 . .
C10 C11 H11B 108.6 . .
C12 C11 H11B 108.6 . .
H11A C11 H11B 107.6 . .
N2 C12 C11 114.1(3) . .
N2 C12 H12A 108.7 . .
C11 C12 H12A 108.7 . .
N2 C12 H12B 108.7 . .
C11 C12 H12B 108.7 . .
H12A C12 H12B 107.6 . .
N2 C13 C14 110.2(4) . .
N2 C13 H13A 109.6 . .
C14 C13 H13A 109.6 . .
N2 C13 H13B 109.6 . .
C14 C13 H13B 109.6 . .
H13A C13 H13B 108.1 . .
O2 C14 C13 111.9(5) . .
O2 C14 H14A 109.2 . .
C13 C14 H14A 109.2 . .
O2 C14 H14B 109.2 . .
C13 C14 H14B 109.2 . .
H14A C14 H14B 107.9 . .
O2 C15 C16 112.7(5) . .
O2 C15 H15A 109.1 . .
C16 C15 H15A 109.1 . .
O2 C15 H15B 109.1 . .
C16 C15 H15B 109.1 . .
H15A C15 H15B 107.8 . .
N2 C16 C15 109.2(4) . .
N2 C16 H16A 109.8 . .
C15 C16 H16A 109.8 . .
N2 C16 H16B 109.8 . .
C15 C16 H16B 109.8 . .
H16A C16 H16B 108.3 . .
N3 C17 C2 129.3(3) . .
N3 C17 H17 115.4 . .
C2 C17 H17 115.4 . .
N3 C18 C19 110.1(3) . .
N3 C18 H18A 109.6 . .
C19 C18 H18A 109.6 . .
N3 C18 H18B 109.6 . .
C19 C18 H18B 109.6 . .
H18A C18 H18B 108.1 . .
C18 C19 C20 113.8(3) . .
C18 C19 H19A 108.8 . .
C20 C19 H19A 108.8 . .
C18 C19 H19B 108.8 . .
C20 C19 H19B 108.8 . .
H19A C19 H19B 107.7 . .
N4 C20 C19 113.6(3) . .
N4 C20 H20A 108.8 . .
C19 C20 H20A 108.8 . .
N4 C20 H20B 108.8 . .
C19 C20 H20B 108.8 . .
H20A C20 H20B 107.7 . .
N4 C21 C22 109.5(4) . .
N4 C21 H21A 109.8 . .
C22 C21 H21A 109.8 . .
N4 C21 H21B 109.8 . .
C22 C21 H21B 109.8 . .
H21A C21 H21B 108.2 . .
O3 C22 C21 111.7(4) . .
O3 C22 H22A 109.3 . .
C21 C22 H22A 109.3 . .
O3 C22 H22B 109.3 . .
C21 C22 H22B 109.3 . .
H22A C22 H22B 107.9 . .
O3 C23 C24 111.2(5) . .
O3 C23 H23A 109.4 . .
C24 C23 H23A 109.4 . .
O3 C23 H23B 109.4 . .
C24 C23 H23B 109.4 . .
H23A C23 H23B 108.0 . .
N4 C24 C23 110.7(4) . .
N4 C24 H24A 109.5 . .
C23 C24 H24A 109.5 . .
N4 C24 H24B 109.5 . .
C23 C24 H24B 109.5 . .
H24A C24 H24B 108.1 . .
N1 Cu1 N11 94.83(10) . 3_667
N1 Cu1 N5 168.27(10) . .
N11 Cu1 N5 95.07(10) 3_667 .
N1 Cu1 O1 92.17(9) . .
N11 Cu1 O1 163.31(9) 3_667 .
N5 Cu1 O1 76.64(9) . .
N1 Cu1 N10 95.13(10) . 3_666
N11 Cu1 N10 95.47(10) 3_667 3_666
N5 Cu1 N10 90.17(11) . 3_666
O1 Cu1 N10 98.97(10) . 3_666
N8 Cu2 N3 94.49(12) . .
N8 Cu2 N5 95.81(11) . .
N3 Cu2 N5 168.39(10) . .
N8 Cu2 O1 168.42(10) . .
N3 Cu2 O1 92.15(9) . .
N5 Cu2 O1 76.82(9) . .
N8 Cu2 N11 98.10(11) . .
N3 Cu2 N11 96.59(9) . .
N5 Cu2 N11 87.24(9) . .
O1 Cu2 N11 90.53(8) . .
C9 N1 C10 115.1(2) . .
C9 N1 Cu1 123.8(2) . .
C10 N1 Cu1 120.97(19) . .
C16 N2 C13 109.0(3) . .
C16 N2 C12 112.2(3) . .
C13 N2 C12 111.2(3) . .
C17 N3 C18 115.8(3) . .
C17 N3 Cu2 124.1(2) . .
C18 N3 Cu2 120.1(2) . .
C24 N4 C20 111.9(3) . .
C24 N4 C21 107.8(3) . .
C20 N4 C21 110.1(3) . .
N6 N5 Cu2 126.5(2) . .
N6 N5 Cu1 122.9(2) . .
Cu2 N5 Cu1 104.23(11) . .
N7 N6 N5 178.5(4) . .
N9 N8 Cu2 136.5(2) . .
N10 N9 N8 176.2(3) . .
N9 N10 Cu1 131.9(3) . 3_666
N12 N11 Cu1 125.4(2) . 3_667
N12 N11 Cu2 120.4(2) . .
Cu1 N11 Cu2 107.67(10) 3_667 .
N13 N12 N11 176.0(3) . .
C1 O1 Cu1 128.83(18) . .
C1 O1 Cu2 128.79(18) . .
Cu1 O1 Cu2 102.31(8) . .
C14 O2 C15 108.6(4) . .
C22 O3 C23 111.1(4) . .

loop_
_geom_bond_atom_site_label_1
_geom_bond_atom_site_label_2
_geom_bond_distance
_geom_bond_site_symmetry_2
C1 O1 1.317(3) .
C1 C6 1.409(4) .
C1 C2 1.422(4) .
C2 C3 1.395(4) .
C2 C17 1.436(4) .
C3 C4 1.386(4) .
C3 H3 0.9300 .
C4 C5 1.383(4) .
C4 C7 1.513(4) .
C5 C6 1.404(4) .
C5 H5 0.9300 .
C6 C9 1.456(4) .
C7 C8 1.485(5) .
C7 H7A 0.9700 .
C7 H7B 0.9700 .
C8 H8A 0.9600 .
C8 H8B 0.9600 .
C8 H8C 0.9600 .
C9 N1 1.270(4) .
C9 H9 0.9300 .
C10 N1 1.478(3) .
C10 C11 1.506(5) .
C10 H10C 0.9700 .
C10 H10D 0.9700 .
C11 C12 1.523(5) .
C11 H11A 0.9700 .
C11 H11B 0.9700 .
C12 N2 1.457(4) .
C12 H12A 0.9700 .
C12 H12B 0.9700 .
C13 N2 1.449(5) .
C13 C14 1.502(7) .
C13 H13A 0.9700 .
C13 H13B 0.9700 .
C14 O2 1.397(6) .
C14 H14A 0.9700 .
C14 H14B 0.9700 .
C15 O2 1.408(6) .
C15 C16 1.506(6) .
C15 H15A 0.9700 .
C15 H15B 0.9700 .
C16 N2 1.442(5) .
C16 H16A 0.9700 .
C16 H16B 0.9700 .
C17 N3 1.284(4) .
C17 H17 0.9300 .
C18 N3 1.485(4) .
C18 C19 1.513(5) .
C18 H18A 0.9700 .
C18 H18B 0.9700 .
C19 C20 1.514(4) .
C19 H19A 0.9700 .
C19 H19B 0.9700 .
C20 N4 1.448(4) .
C20 H20A 0.9700 .
C20 H20B 0.9700 .
C21 N4 1.461(4) .
C21 C22 1.489(7) .
C21 H21A 0.9700 .
C21 H21B 0.9700 .
C22 O3 1.400(6) .
C22 H22A 0.9700 .
C22 H22B 0.9700 .
C23 O3 1.412(6) .
C23 C24 1.495(6) .
C23 H23A 0.9700 .
C23 H23B 0.9700 .
C24 N4 1.448(5) .
C24 H24A 0.9700 .
C24 H24B 0.9700 .
Cu1 N1 1.970(2) .
Cu1 N11 1.971(2) 3_667
Cu1 N5 1.984(2) .
Cu1 O1 2.0058(19) .
Cu1 N10 2.474(3) 3_666
Cu2 N8 1.951(3) .
Cu2 N3 1.968(2) .
Cu2 N5 1.975(2) .
Cu2 O1 2.0064(19) .
Cu2 N11 2.403(2) .
N5 N6 1.208(3) .
N6 N7 1.110(4) .
N8 N9 1.173(4) .
N9 N10 1.145(4) .
N10 Cu1 2.474(3) 3_666
N11 N12 1.185(4) .
N11 Cu1 1.971(2) 3_667
N12 N13 1.145(4) .
